data_4125400
loop_
_publ_author_name
'Beldjoudi, Yassine'
'Arauzo, Ana'
'Palacio, Fernando'
'Pilkington, Melanie'
'Rawson, Jeremy M.'

_publ_section_title
;
 Studies on a &quot;Disappearing Polymorph&quot;: Thermal and Magnetic
 Characterization of \a-p-NCC6F4CNSSN(&#x2022;).
;
_journal_issue 51
_journal_name_full 'Journal of the American Chemical Society'
_journal_page_first 16779
_journal_page_last 16786
_journal_paper_doi 10.1021/jacs.6b10707
_journal_volume 138
_journal_year 2016
_chemical_formula_moiety 'C8 F4 N3 S2'
_chemical_formula_sum 'C8 F4 N3 S2'
_chemical_formula_weight 278.23
_chemical_name_systematic
;
 ?
;
_space_group_crystal_system triclinic
_space_group_IT_number 2
_space_group_name_Hall '-P 1'
_space_group_name_H-M_alt 'P -1'
_symmetry_space_group_name_Hall '-P 1'
_symmetry_space_group_name_H-M 'P -1'
_atom_sites_solution_primary intrinsic
_audit_creation_method SHELXL-2013
_cell_angle_alpha 65.67(11)
_cell_angle_beta 67.56(9)
_cell_angle_gamma 67.47(8)
_cell_formula_units_Z 2
_cell_length_a 7.755(8)
_cell_length_b 8.128(12)
_cell_length_c 9.746(15)
_cell_measurement_reflns_used 4926
_cell_measurement_temperature 343(2)
_cell_measurement_theta_max 27.13
_cell_measurement_theta_min 2.38
_cell_volume 498.4(13)
_computing_cell_refinement 'Bruker SAINT'
_computing_data_collection 'Bruker APEX2'
_computing_data_reduction 'Bruker SAINT'
_computing_molecular_graphics 'Bruker SHELXTL'
_computing_publication_material 'Bruker SHELXTL'
_computing_structure_refinement 'SHELXL-2014 (Sheldrick 2014)'
_computing_structure_solution 'SHELXS-97 (Sheldrick 2008)'
_diffrn_ambient_temperature 343(2)
_diffrn_measured_fraction_theta_full 0.992
_diffrn_measured_fraction_theta_max 0.985
_diffrn_measurement_device_type 'Bruker APEX-II with CCD detector'
_diffrn_measurement_method 'phi and omega scans'
_diffrn_radiation_type MoK\a
_diffrn_radiation_wavelength 0.71073
_diffrn_reflns_av_R_equivalents 0.1094
_diffrn_reflns_av_unetI/netI 0.0578
_diffrn_reflns_Laue_measured_fraction_full 0.992
_diffrn_reflns_Laue_measured_fraction_max 0.985
_diffrn_reflns_limit_h_max 9
_diffrn_reflns_limit_h_min -9
_diffrn_reflns_limit_k_max 10
_diffrn_reflns_limit_k_min -10
_diffrn_reflns_limit_l_max 12
_diffrn_reflns_limit_l_min -12
_diffrn_reflns_number 6744
_diffrn_reflns_point_group_measured_fraction_full 0.992
_diffrn_reflns_point_group_measured_fraction_max 0.985
_diffrn_reflns_theta_full 25.242
_diffrn_reflns_theta_max 27.132
_diffrn_reflns_theta_min 2.379
_diffrn_source 'fine focus sealed tube'
_exptl_absorpt_coefficient_mu 0.570
_exptl_absorpt_correction_T_max 0.7455
_exptl_absorpt_correction_T_min 0.6011
_exptl_absorpt_correction_type multi-scan
_exptl_absorpt_process_details sadabs
_exptl_crystal_colour 'dark brown'
_exptl_crystal_density_diffrn 1.854
_exptl_crystal_description block
_exptl_crystal_F_000 274
_exptl_crystal_size_max 0.500
_exptl_crystal_size_mid 0.150
_exptl_crystal_size_min 0.010
_refine_diff_density_max 0.480
_refine_diff_density_min -0.314
_refine_diff_density_rms 0.086
_refine_ls_extinction_method none
_refine_ls_goodness_of_fit_ref 1.185
_refine_ls_hydrogen_treatment undef
_refine_ls_matrix_type full
_refine_ls_number_parameters 154
_refine_ls_number_reflns 2186
_refine_ls_number_restraints 0
_refine_ls_restrained_S_all 1.185
_refine_ls_R_factor_all 0.0814
_refine_ls_R_factor_gt 0.0752
_refine_ls_shift/su_max 0.000
_refine_ls_shift/su_mean 0.000
_refine_ls_structure_factor_coef Fsqd
_refine_ls_weighting_details 'w=1/[\s^2^(Fo^2^)+(0.0697P)^2^+1.0705P] where P=(Fo^2^+2Fc^2^)/3'
_refine_ls_weighting_scheme calc
_refine_ls_wR_factor_gt 0.2008
_refine_ls_wR_factor_ref 0.2054
_reflns_Friedel_coverage 0.000
_reflns_number_gt 1980
_reflns_number_total 2186
_reflns_threshold_expression 'I > 2\s(I)'
_cod_data_source_file ja6b10707_si_001.cif
_cod_data_source_block YBalpha70C_a
_cod_database_code 4125400
_shelx_space_group_comment
;
The symmetry employed for this shelxl refinement is uniquely defined
by the following loop, which should always be used as a source of
symmetry information in preference to the above space-group names.
They are only intended as comments.
;
_shelx_estimated_absorpt_t_min 0.764
_shelx_estimated_absorpt_t_max 0.994
_shelxl_version_number 2013-3

loop_
_space_group_symop_operation_xyz
'x, y, z'
'-x, -y, -z'

loop_
_atom_site_label
_atom_site_type_symbol
_atom_site_fract_x
_atom_site_fract_y
_atom_site_fract_z
_atom_site_U_iso_or_equiv
_atom_site_adp_type
_atom_site_occupancy
_atom_site_site_symmetry_order
_atom_site_calc_flag
S1 S 0.73393(17) 0.51968(17) 0.06506(15) 0.0505(4) Uani 1 1 d
S2 S 0.5261(2) 0.75222(16) 0.12173(16) 0.0588(4) Uani 1 1 d
F2 F 0.4269(4) 0.1096(4) 0.2747(3) 0.0524(7) Uani 1 1 d
F3 F 0.2096(4) -0.1049(4) 0.5013(3) 0.0525(7) Uani 1 1 d
F6 F 0.2226(5) 0.5144(4) 0.5784(3) 0.0573(8) Uani 1 1 d
F5 F 0.0088(5) 0.2948(5) 0.8039(3) 0.0612(8) Uani 1 1 d
N1 N 0.6178(5) 0.3682(5) 0.2023(4) 0.0426(9) Uani 1 1 d
N2 N 0.3822(6) 0.6305(5) 0.2636(5) 0.0493(10) Uani 1 1 d
C1 C 0.3320(5) 0.3238(5) 0.4163(4) 0.0306(8) Uani 1 1 d
C0 C 0.4504(6) 0.4470(5) 0.2876(4) 0.0305(8) Uani 1 1 d
C3 C 0.2139(6) 0.0464(5) 0.5205(5) 0.0339(8) Uani 1 1 d
C2 C 0.3255(6) 0.1600(6) 0.4033(5) 0.0336(8) Uani 1 1 d
C4 C 0.1030(6) 0.0881(6) 0.6598(5) 0.0361(9) Uani 1 1 d
C6 C 0.2216(6) 0.3637(6) 0.5549(5) 0.0361(9) Uani 1 1 d
N3 N -0.1144(6) -0.1198(6) 0.8710(6) 0.0622(13) Uani 1 1 d
C5 C 0.1105(6) 0.2501(6) 0.6732(5) 0.0377(9) Uani 1 1 d
C7 C -0.0168(6) -0.0280(7) 0.7786(5) 0.0436(10) Uani 1 1 d

loop_
_atom_site_aniso_label
_atom_site_aniso_U_11
_atom_site_aniso_U_22
_atom_site_aniso_U_33
_atom_site_aniso_U_23
_atom_site_aniso_U_13
_atom_site_aniso_U_12
S1 0.0434(6) 0.0410(6) 0.0484(7) -0.0109(5) 0.0123(5) -0.0198(5)
S2 0.0582(8) 0.0287(6) 0.0565(8) -0.0013(5) 0.0119(6) -0.0181(5)
F2 0.0681(18) 0.0513(16) 0.0422(14) -0.0269(12) 0.0096(12) -0.0311(14)
F3 0.0653(18) 0.0355(14) 0.0616(18) -0.0163(12) -0.0082(14) -0.0260(13)
F6 0.084(2) 0.0483(16) 0.0486(16) -0.0252(13) 0.0064(14) -0.0398(15)
F5 0.0722(19) 0.074(2) 0.0372(15) -0.0264(14) 0.0119(13) -0.0356(17)
N1 0.0424(19) 0.0310(18) 0.044(2) -0.0109(15) 0.0053(15) -0.0172(15)
N2 0.045(2) 0.0315(18) 0.048(2) -0.0096(16) 0.0110(17) -0.0130(16)
C1 0.0310(18) 0.0281(18) 0.0307(19) -0.0053(15) -0.0067(15) -0.0118(15)
C0 0.0351(19) 0.0270(18) 0.0264(17) -0.0055(14) -0.0038(15) -0.0127(15)
C3 0.040(2) 0.0269(18) 0.038(2) -0.0090(16) -0.0104(17) -0.0125(16)
C2 0.037(2) 0.0301(19) 0.0317(19) -0.0102(16) -0.0052(16) -0.0099(16)
C4 0.0334(19) 0.034(2) 0.031(2) 0.0003(16) -0.0039(16) -0.0152(16)
C6 0.045(2) 0.032(2) 0.0310(19) -0.0094(16) -0.0025(16) -0.0183(17)
N3 0.049(2) 0.051(3) 0.060(3) 0.007(2) 0.000(2) -0.027(2)
C5 0.042(2) 0.043(2) 0.0287(19) -0.0143(17) -0.0029(16) -0.0148(18)
C7 0.038(2) 0.041(2) 0.045(2) -0.0054(19) -0.0080(18) -0.0140(18)

loop_
_atom_type_symbol
_atom_type_description
_atom_type_scat_dispersion_real
_atom_type_scat_dispersion_imag
_atom_type_scat_source
C C 0.0033 0.0016 'International Tables Vol C Tables 4.2.6.8 and 6.1.1.4'
N N 0.0061 0.0033 'International Tables Vol C Tables 4.2.6.8 and 6.1.1.4'
F F 0.0171 0.0103 'International Tables Vol C Tables 4.2.6.8 and 6.1.1.4'
S S 0.1246 0.1234 'International Tables Vol C Tables 4.2.6.8 and 6.1.1.4'

loop_
_geom_angle_atom_site_label_1
_geom_angle_atom_site_label_2
_geom_angle_atom_site_label_3
_geom_angle
N1 S1 S2 94.73(19)
N2 S2 S1 94.39(19)
C0 N1 S1 113.4(3)
C0 N2 S2 113.9(3)
C6 C1 C2 116.4(4)
C6 C1 C0 122.1(4)
C2 C1 C0 121.5(4)
N2 C0 N1 123.5(4)
N2 C0 C1 118.0(4)
N1 C0 C1 118.5(4)
F3 C3 C2 119.8(4)
F3 C3 C4 119.2(4)
C2 C3 C4 121.0(4)
F2 C2 C3 117.0(4)
F2 C2 C1 120.9(4)
C3 C2 C1 122.1(4)
C3 C4 C5 117.0(4)
C3 C4 C7 120.4(4)
C5 C4 C7 122.6(4)
F6 C6 C5 117.7(4)
F6 C6 C1 120.4(4)
C5 C6 C1 121.9(4)
F5 C5 C6 119.2(4)
F5 C5 C4 119.2(4)
C6 C5 C4 121.6(4)
N3 C7 C4 178.5(5)

loop_
_geom_bond_atom_site_label_1
_geom_bond_atom_site_label_2
_geom_bond_distance
S1 N1 1.640(4)
S1 S2 2.079(3)
S2 N2 1.636(4)
F2 C2 1.335(5)
F3 C3 1.332(5)
F6 C6 1.339(5)
F5 C5 1.331(5)
N1 C0 1.328(5)
N2 C0 1.327(6)
C1 C6 1.389(6)
C1 C2 1.410(6)
C1 C0 1.486(5)
C3 C2 1.376(6)
C3 C4 1.401(6)
C4 C5 1.401(6)
C4 C7 1.429(6)
C6 C5 1.378(6)
N3 C7 1.140(6)
